data_7218298
loop_
_publ_author_name
'Planells, Miquel'
'Pizzotti, Maddalena'
'Nichol, Gary S.'
'Tessore, Francesca'
'Robertson, Neil'

_publ_section_title
;
 Effect of torsional twist on 2nd order non-linear optical activity of
 anthracene and pyrene tricyanofuran derivatives.
;
_journal_issue 42
_journal_name_full 'Physical chemistry chemical physics : PCCP'
_journal_page_first 23404
_journal_page_last 23411
_journal_paper_doi 10.1039/c4cp03509g
_journal_volume 16
_journal_year 2014
_chemical_compound_source Synthetic
_chemical_formula_moiety 'C26 H17 N3 O'
_chemical_formula_sum 'C26 H17 N3 O'
_chemical_formula_weight 387.43
_chemical_melting_point 523
_chemical_name_systematic (E)-2-(4-(2-(anthracen-9-yl)vinyl)-3-cyano-5,5-dimethylfuran-2(5H)-ylidene)malononitrile
_space_group_IT_number 14
_symmetry_cell_setting monoclinic
_symmetry_Int_Tables_number 14
_symmetry_space_group_name_Hall '-P 2ybc'
_symmetry_space_group_name_H-M 'P 1 21/c 1'
_atom_sites_solution_hydrogens geom
_atom_sites_solution_primary direct
_atom_sites_solution_secondary difmap
_audit_creation_method SHELXL-97
_cell_angle_alpha 90.00
_cell_angle_beta 104.892(8)
_cell_angle_gamma 90.00
_cell_formula_units_Z 4
_cell_length_a 10.3685(7)
_cell_length_b 26.7860(14)
_cell_length_c 7.3961(6)
_cell_measurement_reflns_used 2027
_cell_measurement_temperature 120(2)
_cell_measurement_theta_max 66.9645
_cell_measurement_theta_min 3.2971
_cell_volume 1985.1(2)
_computing_cell_refinement 'CrysAlisPro (Agilent Technologies, 2011)'
_computing_data_collection 'CrysAlisPro (Agilent Technologies, 2011)'
_computing_data_reduction 'CrysAlisPro (Agilent Technologies, 2011)'
_computing_molecular_graphics 'ORTEP3 for Windows (Farrugia, 1997)'
_computing_publication_material 'SHELXTL (Sheldrick, 2008) and local programs'
_computing_structure_refinement 'SHELXTL (Sheldrick, 2008)'
_computing_structure_solution 'SHELXTL (Sheldrick, 2008)'
_diffrn_ambient_temperature 120(2)
_diffrn_detector_area_resol_mean 10.3147
_diffrn_measured_fraction_theta_full 1.000
_diffrn_measured_fraction_theta_max 1.000
_diffrn_measurement_device_type 'Agilent Technologies SuperNova'
_diffrn_measurement_method '\w scans'
_diffrn_radiation_monochromator 'mirror optics'
_diffrn_radiation_probe x-ray
_diffrn_radiation_type CuK\a
_diffrn_radiation_wavelength 1.54178
_diffrn_reflns_av_R_equivalents 0.0762
_diffrn_reflns_av_sigmaI/netI 0.0684
_diffrn_reflns_limit_h_max 12
_diffrn_reflns_limit_h_min -12
_diffrn_reflns_limit_k_max 32
_diffrn_reflns_limit_k_min -29
_diffrn_reflns_limit_l_max 8
_diffrn_reflns_limit_l_min -8
_diffrn_reflns_number 14424
_diffrn_reflns_theta_full 67.07
_diffrn_reflns_theta_max 67.07
_diffrn_reflns_theta_min 3.30
_diffrn_source microsource
_diffrn_source_type SuperNova
_exptl_absorpt_coefficient_mu 0.639
_exptl_absorpt_correction_T_max 0.9924
_exptl_absorpt_correction_T_min 0.9516
_exptl_absorpt_correction_type analytical
_exptl_absorpt_process_details
;
CrysAlisPro, Agilent Technologies,
Version 1.171.35.19 (release 27-10-2011 CrysAlis171 .NET)
(compiled Oct 27 2011,15:02:11)
Analytical numeric absorption correction using a multifaceted crystal
   model based on expressions derived by R.C. Clark & J.S. Reid.
(Clark, R. C. & Reid, J. S. (1995). Acta Cryst. A51, 887-897)
;
_exptl_crystal_colour black
_exptl_crystal_density_diffrn 1.296
_exptl_crystal_density_method 'not measured'
_exptl_crystal_description block
_exptl_crystal_F_000 808
_exptl_crystal_recrystallization_method 'Re-crystallisation from solvent: chloroform'
_exptl_crystal_size_max 0.08
_exptl_crystal_size_mid 0.04
_exptl_crystal_size_min 0.01
_refine_diff_density_max 0.259
_refine_diff_density_min -0.231
_refine_diff_density_rms 0.051
_refine_ls_extinction_coef 0.00066(18)
_refine_ls_extinction_expression Fc^*^=kFc[1+0.001xFc^2^\l^3^/sin(2\q)]^-1/4^
_refine_ls_extinction_method SHELXL
_refine_ls_goodness_of_fit_ref 1.040
_refine_ls_hydrogen_treatment constr
_refine_ls_matrix_type full
_refine_ls_number_parameters 274
_refine_ls_number_reflns 3539
_refine_ls_number_restraints 0
_refine_ls_restrained_S_all 1.040
_refine_ls_R_factor_all 0.1021
_refine_ls_R_factor_gt 0.0505
_refine_ls_shift/su_max 0.000
_refine_ls_shift/su_mean 0.000
_refine_ls_structure_factor_coef Fsqd
_refine_ls_weighting_details 'calc w=1/[\s^2^(Fo^2^)+(0.0550P)^2^+0.0000P] where P=(Fo^2^+2Fc^2^)/3'
_refine_ls_weighting_scheme calc
_refine_ls_wR_factor_gt 0.1075
_refine_ls_wR_factor_ref 0.1325
_reflns_number_gt 2165
_reflns_number_total 3539
_reflns_threshold_expression I>2\s(I)
_cod_data_source_file c4cp03509g2.cif
_cod_data_source_block nr2008
_cod_depositor_comments 'Adding full bibliography for 7218298--7218299.cif.'
_cod_original_sg_symbol_H-M 'P 21/c'
_cod_database_code 7218298

loop_
_symmetry_equiv_pos_as_xyz
'x, y, z'
'-x, y+1/2, -z+1/2'
'-x, -y, -z'
'x, -y-1/2, z-1/2'

loop_
_atom_site_label
_atom_site_type_symbol
_atom_site_fract_x
_atom_site_fract_y
_atom_site_fract_z
_atom_site_U_iso_or_equiv
_atom_site_adp_type
_atom_site_occupancy
_atom_site_symmetry_multiplicity
_atom_site_calc_flag
_atom_site_refinement_flags
O1 O 0.20322(17) 0.50307(6) 0.1992(3) 0.0299(5) Uani 1 1 d .
N1 N 0.2336(3) 0.62612(9) 0.0623(4) 0.0476(7) Uani 1 1 d .
N2 N 0.6359(3) 0.55962(8) 0.1849(4) 0.0414(7) Uani 1 1 d .
N3 N 0.6458(2) 0.43691(9) 0.3440(4) 0.0428(7) Uani 1 1 d .
C1 C 0.3347(2) 0.50619(9) 0.2156(4) 0.0261(6) Uani 1 1 d .
C2 C 0.3960(2) 0.45889(9) 0.2771(4) 0.0246(6) Uani 1 1 d .
C3 C 0.3005(2) 0.42543(9) 0.2921(4) 0.0236(6) Uani 1 1 d .
C4 C 0.1662(3) 0.45127(9) 0.2363(4) 0.0275(6) Uani 1 1 d .
C5 C 0.3871(3) 0.55015(9) 0.1734(4) 0.0296(6) Uani 1 1 d .
C6 C 0.3015(3) 0.59222(10) 0.1125(4) 0.0350(7) Uani 1 1 d .
C7 C 0.5248(3) 0.55517(9) 0.1821(4) 0.0307(6) Uani 1 1 d .
C8 C 0.5349(3) 0.44778(9) 0.3127(4) 0.0290(6) Uani 1 1 d .
C9 C 0.0928(3) 0.45521(10) 0.3888(4) 0.0350(7) Uani 1 1 d .
H9A H 0.1532 0.4686 0.5028 0.052 Uiso 1 1 calc R
H9B H 0.0617 0.4220 0.4144 0.052 Uiso 1 1 calc R
H9C H 0.0160 0.4776 0.3475 0.052 Uiso 1 1 calc R
C10 C 0.0804(3) 0.43235(9) 0.0494(4) 0.0322(7) Uani 1 1 d .
H10A H 0.0004 0.4532 0.0098 0.048 Uiso 1 1 calc R
H10B H 0.0541 0.3977 0.0631 0.048 Uiso 1 1 calc R
H10C H 0.1316 0.4340 -0.0450 0.048 Uiso 1 1 calc R
C11 C 0.3232(3) 0.37373(9) 0.3361(4) 0.0250(6) Uani 1 1 d .
H11 H 0.4127 0.3621 0.3616 0.030 Uiso 1 1 calc R
C12 C 0.2280(2) 0.33983(9) 0.3446(4) 0.0250(6) Uani 1 1 d .
H12 H 0.1407 0.3526 0.3325 0.030 Uiso 1 1 calc R
C13 C 0.2437(2) 0.28617(9) 0.3701(4) 0.0227(6) Uani 1 1 d .
C14 C 0.3632(2) 0.26377(9) 0.4758(4) 0.0229(6) Uani 1 1 d .
C15 C 0.4738(2) 0.29079(9) 0.5895(4) 0.0248(6) Uani 1 1 d .
H15 H 0.4665 0.3259 0.6016 0.030 Uiso 1 1 calc R
C16 C 0.5893(3) 0.26768(10) 0.6809(4) 0.0295(6) Uani 1 1 d .
H16 H 0.6611 0.2870 0.7532 0.035 Uiso 1 1 calc R
C17 C 0.6038(3) 0.21526(10) 0.6696(4) 0.0292(6) Uani 1 1 d .
H17 H 0.6861 0.1996 0.7290 0.035 Uiso 1 1 calc R
C18 C 0.4985(3) 0.18757(9) 0.5725(4) 0.0274(6) Uani 1 1 d .
H18 H 0.5070 0.1523 0.5689 0.033 Uiso 1 1 calc R
C19 C 0.3760(2) 0.21028(9) 0.4764(4) 0.0232(6) Uani 1 1 d .
C20 C 0.2683(2) 0.18140(9) 0.3818(4) 0.0241(6) Uani 1 1 d .
H20 H 0.2778 0.1461 0.3826 0.029 Uiso 1 1 calc R
C21 C 0.1471(2) 0.20227(9) 0.2860(4) 0.0231(6) Uani 1 1 d .
C22 C 0.0378(3) 0.17160(10) 0.1939(4) 0.0285(6) Uani 1 1 d .
H22 H 0.0472 0.1363 0.2016 0.034 Uiso 1 1 calc R
C23 C -0.0794(3) 0.19156(10) 0.0955(4) 0.0309(7) Uani 1 1 d .
H23 H -0.1517 0.1705 0.0363 0.037 Uiso 1 1 calc R
C24 C -0.0926(3) 0.24417(10) 0.0820(4) 0.0301(6) Uani 1 1 d .
H24 H -0.1743 0.2583 0.0121 0.036 Uiso 1 1 calc R
C25 C 0.0094(2) 0.27481(10) 0.1673(4) 0.0260(6) Uani 1 1 d .
H25 H -0.0021 0.3099 0.1535 0.031 Uiso 1 1 calc R
C26 C 0.1332(3) 0.25569(9) 0.2770(4) 0.0233(6) Uani 1 1 d .

loop_
_atom_site_aniso_label
_atom_site_aniso_U_11
_atom_site_aniso_U_22
_atom_site_aniso_U_33
_atom_site_aniso_U_23
_atom_site_aniso_U_13
_atom_site_aniso_U_12
O1 0.0323(10) 0.0177(9) 0.0394(12) 0.0014(8) 0.0088(9) 0.0006(7)
N1 0.0476(15) 0.0253(13) 0.071(2) 0.0072(13) 0.0169(15) 0.0018(12)
N2 0.0421(15) 0.0330(14) 0.0497(19) 0.0069(12) 0.0127(13) -0.0049(11)
N3 0.0384(15) 0.0393(14) 0.0489(18) 0.0030(12) 0.0081(13) -0.0002(11)
C1 0.0273(14) 0.0259(13) 0.0235(15) -0.0040(11) 0.0035(12) -0.0021(10)
C2 0.0296(13) 0.0231(13) 0.0201(15) -0.0009(11) 0.0043(11) -0.0003(10)
C3 0.0296(14) 0.0242(13) 0.0169(14) -0.0010(10) 0.0057(11) 0.0010(10)
C4 0.0319(14) 0.0168(12) 0.0336(17) 0.0010(11) 0.0079(13) -0.0013(10)
C5 0.0357(15) 0.0215(13) 0.0309(16) -0.0002(11) 0.0076(13) -0.0026(11)
C6 0.0392(16) 0.0252(15) 0.043(2) -0.0014(13) 0.0141(14) -0.0056(13)
C7 0.0388(17) 0.0225(14) 0.0309(17) 0.0004(11) 0.0091(13) 0.0001(11)
C8 0.0314(15) 0.0254(13) 0.0299(17) 0.0005(12) 0.0075(12) -0.0026(11)
C9 0.0371(16) 0.0273(14) 0.044(2) 0.0015(13) 0.0173(14) 0.0051(12)
C10 0.0333(14) 0.0212(13) 0.0376(19) 0.0031(12) 0.0007(13) 0.0022(11)
C11 0.0288(13) 0.0217(13) 0.0247(16) 0.0006(11) 0.0069(12) 0.0035(10)
C12 0.0275(13) 0.0261(13) 0.0217(15) 0.0012(11) 0.0069(12) 0.0028(10)
C13 0.0264(13) 0.0221(12) 0.0217(15) 0.0010(10) 0.0098(11) 0.0030(10)
C14 0.0271(13) 0.0197(12) 0.0239(15) 0.0038(11) 0.0104(11) 0.0026(10)
C15 0.0315(14) 0.0229(13) 0.0211(15) 0.0022(11) 0.0090(12) 0.0006(10)
C16 0.0291(14) 0.0338(15) 0.0251(16) 0.0019(12) 0.0062(12) -0.0007(11)
C17 0.0280(14) 0.0331(15) 0.0267(16) 0.0082(12) 0.0071(12) 0.0071(11)
C18 0.0338(14) 0.0219(13) 0.0281(17) 0.0036(11) 0.0112(13) 0.0063(11)
C19 0.0262(13) 0.0229(13) 0.0214(15) 0.0017(11) 0.0078(11) 0.0020(10)
C20 0.0315(14) 0.0193(12) 0.0242(16) 0.0015(10) 0.0122(12) 0.0021(10)
C21 0.0301(14) 0.0230(12) 0.0178(14) 0.0011(10) 0.0091(12) -0.0002(10)
C22 0.0365(15) 0.0233(13) 0.0268(16) 0.0003(11) 0.0104(13) -0.0047(11)
C23 0.0320(14) 0.0318(14) 0.0278(17) -0.0009(12) 0.0055(13) -0.0072(12)
C24 0.0301(15) 0.0347(15) 0.0253(17) 0.0037(12) 0.0068(13) 0.0026(11)
C25 0.0295(14) 0.0266(14) 0.0216(15) 0.0035(11) 0.0060(12) 0.0017(10)
C26 0.0306(14) 0.0208(12) 0.0192(15) 0.0006(10) 0.0080(12) 0.0017(10)

loop_
_atom_type_symbol
_atom_type_description
_atom_type_scat_dispersion_real
_atom_type_scat_dispersion_imag
_atom_type_scat_source
C C 0.0181 0.0091 'International Tables Vol C Tables 4.2.6.8 and 6.1.1.4'
H H 0.0000 0.0000 'International Tables Vol C Tables 4.2.6.8 and 6.1.1.4'
N N 0.0311 0.0180 'International Tables Vol C Tables 4.2.6.8 and 6.1.1.4'
O O 0.0492 0.0322 'International Tables Vol C Tables 4.2.6.8 and 6.1.1.4'

loop_
_geom_angle_atom_site_label_1
_geom_angle_atom_site_label_2
_geom_angle_atom_site_label_3
_geom_angle
C1 O1 C4 110.29(18)
O1 C1 C2 109.3(2)
O1 C1 C5 119.2(2)
C2 C1 C5 131.5(2)
C1 C2 C3 109.5(2)
C1 C2 C8 125.8(2)
C3 C2 C8 124.6(2)
C2 C3 C4 108.3(2)
C2 C3 C11 125.2(2)
C4 C3 C11 126.3(2)
O1 C4 C3 102.41(19)
O1 C4 C9 106.0(2)
O1 C4 C10 105.1(2)
C3 C4 C9 115.5(2)
C3 C4 C10 112.1(2)
C9 C4 C10 114.1(2)
C1 C5 C6 119.9(2)
C1 C5 C7 121.7(2)
C6 C5 C7 118.3(2)
N1 C6 C5 179.3(3)
N2 C7 C5 178.4(3)
N3 C8 C2 177.2(3)
C4 C9 H9A 109.5
C4 C9 H9B 109.5
C4 C9 H9C 109.5
H9A C9 H9B 109.5
H9A C9 H9C 109.5
H9B C9 H9C 109.5
C4 C10 H10A 109.5
C4 C10 H10B 109.5
C4 C10 H10C 109.5
H10A C10 H10B 109.5
H10A C10 H10C 109.5
H10B C10 H10C 109.5
C3 C11 H11 117.2
C3 C11 C12 125.5(2)
H11 C11 C12 117.2
C11 C12 H12 116.2
C11 C12 C13 127.6(2)
H12 C12 C13 116.2
C12 C13 C14 122.9(2)
C12 C13 C26 116.9(2)
C14 C13 C26 120.2(2)
C13 C14 C15 124.4(2)
C13 C14 C19 119.3(2)
C15 C14 C19 116.2(2)
C14 C15 H15 119.0
C14 C15 C16 122.0(2)
H15 C15 C16 119.0
C15 C16 H16 119.5
C15 C16 C17 120.9(3)
H16 C16 C17 119.5
C16 C17 H17 120.4
C16 C17 C18 119.2(2)
H17 C17 C18 120.4
C17 C18 H18 119.3
C17 C18 C19 121.5(2)
H18 C18 C19 119.3
C14 C19 C18 119.8(2)
C14 C19 C20 119.4(2)
C18 C19 C20 120.8(2)
C19 C20 H20 118.8
C19 C20 C21 122.4(2)
H20 C20 C21 118.8
C20 C21 C22 121.0(2)
C20 C21 C26 119.3(2)
C22 C21 C26 119.6(2)
C21 C22 H22 119.2
C21 C22 C23 121.5(2)
H22 C22 C23 119.2
C22 C23 H23 120.4
C22 C23 C24 119.2(3)
H23 C23 C24 120.4
C23 C24 H24 119.4
C23 C24 C25 121.2(3)
H24 C24 C25 119.4
C24 C25 H25 119.1
C24 C25 C26 121.8(2)
H25 C25 C26 119.1
C13 C26 C21 119.2(2)
C13 C26 C25 124.1(2)
C21 C26 C25 116.7(2)

loop_
_geom_bond_atom_site_label_1
_geom_bond_atom_site_label_2
_geom_bond_distance
O1 C1 1.340(3)
O1 C4 1.484(3)
N1 C6 1.150(4)
N2 C7 1.153(3)
N3 C8 1.151(3)
C1 C2 1.438(3)
C1 C5 1.366(3)
C2 C3 1.361(3)
C2 C8 1.427(4)
C3 C4 1.514(3)
C3 C11 1.428(3)
C4 C9 1.518(4)
C4 C10 1.526(4)
C5 C6 1.434(4)
C5 C7 1.419(4)
C9 H9A 0.980
C9 H9B 0.980
C9 H9C 0.980
C10 H10A 0.980
C10 H10B 0.980
C10 H10C 0.980
C11 H11 0.950
C11 C12 1.355(3)
C12 H12 0.950
C12 C13 1.453(3)
C13 C14 1.417(3)
C13 C26 1.431(3)
C14 C15 1.432(3)
C14 C19 1.439(3)
C15 H15 0.950
C15 C16 1.363(4)
C16 H16 0.950
C16 C17 1.417(4)
C17 H17 0.950
C17 C18 1.362(4)
C18 H18 0.950
C18 C19 1.423(3)
C19 C20 1.390(3)
C20 H20 0.950
C20 C21 1.392(3)
C21 C22 1.423(3)
C21 C26 1.438(3)
C22 H22 0.950
C22 C23 1.355(4)
C23 H23 0.950
C23 C24 1.417(4)
C24 H24 0.950
C24 C25 1.360(4)
C25 H25 0.950
C25 C26 1.425(3)

loop_
_geom_torsion_atom_site_label_1
_geom_torsion_atom_site_label_2
_geom_torsion_atom_site_label_3
_geom_torsion_atom_site_label_4
_geom_torsion
C4 O1 C1 C2 -4.2(3)
C4 O1 C1 C5 175.3(2)
O1 C1 C2 C3 2.3(3)
O1 C1 C2 C8 -179.2(3)
C5 C1 C2 C3 -177.0(3)
C5 C1 C2 C8 1.4(5)
C1 C2 C3 C4 0.4(3)
C1 C2 C3 C11 175.1(3)
C8 C2 C3 C4 -178.0(3)
C8 C2 C3 C11 -3.4(5)
C1 O1 C4 C3 4.2(3)
C1 O1 C4 C9 125.7(2)
C1 O1 C4 C10 -113.1(2)
C2 C3 C4 O1 -2.7(3)
C2 C3 C4 C9 -117.4(2)
C2 C3 C4 C10 109.5(3)
C11 C3 C4 O1 -177.3(2)
C11 C3 C4 C9 68.0(3)
C11 C3 C4 C10 -65.1(3)
O1 C1 C5 C6 0.0(4)
O1 C1 C5 C7 -177.8(3)
C2 C1 C5 C6 179.4(3)
C2 C1 C5 C7 1.5(5)
C1 C5 C6 N1 -144(29)
C7 C5 C6 N1 34(29)
C1 C5 C7 N2 125(11)
C6 C5 C7 N2 -53(11)
C1 C2 C8 N3 175(7)
C3 C2 C8 N3 -7(7)
C2 C3 C11 C12 -177.5(3)
C4 C3 C11 C12 -3.7(4)
C3 C11 C12 C13 173.3(3)
C11 C12 C13 C14 31.6(4)
C11 C12 C13 C26 -146.1(3)
C12 C13 C14 C15 9.0(4)
C12 C13 C14 C19 -172.8(2)
C26 C13 C14 C15 -173.2(2)
C26 C13 C14 C19 4.9(4)
C13 C14 C15 C16 -176.5(3)
C19 C14 C15 C16 5.3(4)
C14 C15 C16 C17 -1.1(4)
C15 C16 C17 C18 -2.9(4)
C16 C17 C18 C19 2.4(4)
C17 C18 C19 C14 1.9(4)
C17 C18 C19 C20 -178.4(3)
C13 C14 C19 C18 176.1(2)
C13 C14 C19 C20 -3.6(4)
C15 C14 C19 C18 -5.6(4)
C15 C14 C19 C20 174.7(2)
C14 C19 C20 C21 -0.2(4)
C18 C19 C20 C21 -179.9(3)
C19 C20 C21 C22 -178.6(3)
C19 C20 C21 C26 2.6(4)
C20 C21 C22 C23 -178.0(3)
C26 C21 C22 C23 0.7(4)
C21 C22 C23 C24 0.9(4)
C22 C23 C24 C25 -0.6(4)
C23 C24 C25 C26 -1.2(4)
C24 C25 C26 C13 -179.8(3)
C24 C25 C26 C21 2.8(4)
C12 C13 C26 C21 175.3(2)
C12 C13 C26 C25 -2.0(4)
C14 C13 C26 C21 -2.5(4)
C14 C13 C26 C25 -179.8(3)
C20 C21 C26 C13 -1.3(4)
C20 C21 C26 C25 176.3(2)
C22 C21 C26 C13 180.0(2)
C22 C21 C26 C25 -2.5(4)
